data_4070670
loop_
_publ_author_name
'Bambirra, Sergio'
'Perazzolo, Francesca'
'Boot, Steven J.'
'Sciarone, Timo J. J.'
'Meetsma, Auke'
'Hessen, Bart'

_publ_section_title
;
 Strategies for the Synthesis of Lanthanum Dialkyl Complexes with
 Monoanionic Ancillary Ligands
;
_journal_issue 4
_journal_name_full Organometallics
_journal_page_first 704
_journal_paper_doi 10.1021/om700919h
_journal_volume 27
_journal_year 2008
_chemical_compound_source 'see text'
_chemical_formula_moiety 'C37 H57 Br2 La N2 O2, C4 H8 O'
_chemical_formula_sum 'C41 H65 Br2 La N2 O3'
_chemical_formula_weight 932.70
_chemical_name_systematic ' ?'
_space_group_IT_number 11
_symmetry_cell_setting monoclinic
_symmetry_Int_Tables_number 11
_symmetry_space_group_name_Hall '-P 2yb'
_symmetry_space_group_name_H-M 'P 1 21/m 1'
_atom_sites_solution_hydrogens geom
_atom_sites_solution_primary heavy
_atom_sites_solution_secondary direct
_audit_creation_date '2005-04-21  09:49:29'
_audit_creation_method
;
 PLATON <TABLE ACC> option 
 SHELXL97-2 & Manual Editing 
;
_audit_update_record
;
 ?
;
_cell_angle_alpha 90
_cell_angle_beta 91.951(3)
_cell_angle_gamma 90
_cell_formula_units_Z 2
_cell_length_a 10.045(2)
_cell_length_b 20.093(4)
_cell_length_c 10.410(2)
_cell_measurement_reflns_used 7127
_cell_measurement_temperature 100(1)
_cell_measurement_theta_max 29.12
_cell_measurement_theta_min 2.20
_cell_volume 2099.9(7)
_computing_cell_refinement 'SAINTPLUS, Version 6.02A, (Bruker, 2000)'
_computing_data_collection 'SMART, Version 5.624, (Bruker, 2001)'
_computing_data_reduction 'XPREP, Version 5.1/NT, (Bruker, 2000)'
_computing_molecular_graphics
;
 PLUTO (Meetsma, 2004) 
 PLATON (Spek, 2003)
;
_computing_publication_material 'PLATON (Spek, 2003)'
_computing_structure_refinement 'SHELXL-97 (Sheldrick, 1997)'
_computing_structure_solution
;
 DIRDIF-99 (Beurskens et al., 1999)
;
_diffrn_ambient_temperature 100(1)
_diffrn_detector_area_resol_mean 66.06
_diffrn_measured_fraction_theta_full 0.998
_diffrn_measured_fraction_theta_max 0.998
_diffrn_measurement_device_type
;
  Bruker Smart Apex; CCD area detector 
;
_diffrn_measurement_method 'phi and omega scans'
_diffrn_radiation_detector
;
  CCD area-detector
;
_diffrn_radiation_monochromator 'parallel mounted graphite'
_diffrn_radiation_source 'fine focus sealed Siemens Mo tube '
_diffrn_radiation_type MoK\a
_diffrn_radiation_wavelength 0.71073
_diffrn_reflns_av_R_equivalents 0.0772
_diffrn_reflns_av_sigmaI/netI 0.0684
_diffrn_reflns_limit_h_max 12
_diffrn_reflns_limit_h_min -12
_diffrn_reflns_limit_k_max 25
_diffrn_reflns_limit_k_min -25
_diffrn_reflns_limit_l_max 13
_diffrn_reflns_limit_l_min -11
_diffrn_reflns_number 16836
_diffrn_reflns_reduction_process
;
 Intensity data were corrected for Lorentz and polarization
  effects, decay and absorption and reduced to F~o~^2^
  using SAINT (Bruker, 2000) and SADABS (Sheldrick, 2001)
;
_diffrn_reflns_theta_full 25.00
_diffrn_reflns_theta_max 26.73
_diffrn_reflns_theta_min 2.82
_diffrn_standards_decay_% 0
_diffrn_standards_number 0
_exptl_absorpt_coefficient_mu 2.957
_exptl_absorpt_correction_T_max 0.4157
_exptl_absorpt_correction_T_min 0.2728
_exptl_absorpt_correction_type multi-scan
_exptl_absorpt_process_details '(SADABS, Sheldrick, Bruker, 2001))'
_exptl_crystal_colour yellow
_exptl_crystal_density_diffrn 1.475
_exptl_crystal_density_method 'not measured'
_exptl_crystal_description block
_exptl_crystal_F_000 952
_exptl_crystal_size_max 0.45
_exptl_crystal_size_mid 0.41
_exptl_crystal_size_min 0.36
_refine_diff_density_max 2.995
_refine_diff_density_min -1.687
_refine_diff_density_rms 0.154
_refine_ls_extinction_method none
_refine_ls_goodness_of_fit_ref 1.037
_refine_ls_hydrogen_treatment constr
_refine_ls_matrix_type full
_refine_ls_number_parameters 249
_refine_ls_number_reflns 4581
_refine_ls_number_restraints 0
_refine_ls_restrained_S_all 1.037
_refine_ls_R_factor_all 0.0614
_refine_ls_R_factor_gt 0.0464
_refine_ls_shift/su_max 0.000
_refine_ls_shift/su_mean 0.000
_refine_ls_structure_factor_coef Fsqd
_refine_ls_weighting_details 'calc w=1/[\s^2^(Fo^2^)+(0.0725P)^2^+0.5619P] where P=(Fo^2^+2Fc^2^)/3'
_refine_ls_weighting_scheme calc
_refine_ls_wR_factor_gt 0.1166
_refine_ls_wR_factor_ref 0.1271
_reflns_number_gt 3685
_reflns_number_total 4581
_reflns_threshold_expression I>2\s(I)
_cod_data_source_file om700919h-file006.cif
_cod_data_source_block CP992
_cod_depositor_comments
;
The following automatic conversions were performed:

'_symmetry_cell_setting' value 'Monoclinic' changed to 'monoclinic'
according to /home/saulius/struct/CIF-dictionaries/cif_core.dic
dictionary named 'cif_core.dic' version 2.4.1 from
2010-06-29.

'_exptl_absorpt_correction_type' value 'Multi-Scan'
changed to 'multi-scan' according to
/home/saulius/struct/CIF-dictionaries/cif_core.dic dictionary named
'cif_core.dic' version 2.4.1 from 2010-06-29.

Automatic conversion script
Id: cif_fix_values 1715 2011-07-08 13:25:40Z adriana 
;
_cod_original_sg_symbol_H-M 'P 21/m'
_cod_database_code 4070670
_vrn_publ_code_void_volume 19.8
_vrn_publ_code_frame_time_sec 10.0
_vrn_publ_code_meas_time_hour 8.0

loop_
_symmetry_equiv_pos_site_id
_symmetry_equiv_pos_as_xyz
1 x,y,z
2 -x,1/2+y,-z
3 -x,-y,-z
4 x,1/2-y,z

loop_
_atom_site_aniso_label
_atom_site_aniso_U_11
_atom_site_aniso_U_22
_atom_site_aniso_U_33
_atom_site_aniso_U_23
_atom_site_aniso_U_13
_atom_site_aniso_U_12
La 0.0152(2) 0.0198(2) 0.0205(2) 0.0000 0.0001(1) 0.0000
Br1 0.0422(4) 0.0298(3) 0.0276(3) 0.0000 0.0132(3) 0.0000
Br2 0.0205(3) 0.0416(4) 0.0351(4) 0.0000 0.0071(3) 0.0000
O1 0.0277(16) 0.0250(16) 0.0263(15) -0.0031(13) -0.0014(12) -0.0057(13)
N1 0.0205(17) 0.0276(19) 0.0231(18) 0.0000(15) -0.0004(14) 0.0042(15)
C1 0.024(2) 0.022(2) 0.030(2) 0.0014(18) -0.0019(17) 0.0071(18)
C2 0.029(2) 0.025(2) 0.028(2) 0.0008(19) -0.0017(18) 0.0086(19)
C3 0.040(3) 0.024(2) 0.037(3) -0.005(2) -0.004(2) 0.007(2)
C4 0.048(3) 0.022(2) 0.042(3) 0.005(2) 0.001(2) 0.007(2)
C5 0.050(3) 0.029(2) 0.031(3) 0.005(2) 0.007(2) 0.003(2)
C6 0.039(3) 0.027(2) 0.026(2) 0.0034(19) 0.0018(19) 0.010(2)
C7 0.038(3) 0.031(2) 0.033(3) -0.007(2) 0.004(2) 0.008(2)
C8 0.042(3) 0.055(4) 0.048(3) -0.009(3) 0.009(3) 0.020(3)
C9 0.044(3) 0.034(3) 0.034(3) -0.006(2) 0.004(2) 0.007(2)
C10 0.050(3) 0.027(2) 0.029(2) 0.007(2) 0.006(2) 0.011(2)
C11 0.082(4) 0.032(3) 0.043(3) 0.004(3) 0.030(3) 0.009(3)
C12 0.076(4) 0.050(4) 0.032(3) -0.008(3) -0.007(3) 0.019(3)
C13 0.020(2) 0.040(3) 0.029(2) -0.001(2) -0.0011(17) 0.010(2)
C14 0.030(3) 0.047(3) 0.053(3) -0.010(3) -0.012(2) 0.019(2)
C15 0.013(3) 0.051(4) 0.043(4) 0.0000 0.002(3) 0.0000
C16 0.049(3) 0.030(3) 0.052(3) 0.010(2) -0.027(3) -0.012(2)
C17 0.097(5) 0.035(3) 0.043(3) 0.007(3) -0.027(3) -0.031(3)
C18 0.089(5) 0.049(4) 0.048(3) -0.002(3) -0.007(3) -0.038(4)
C19 0.032(2) 0.031(2) 0.040(3) 0.000(2) 0.005(2) -0.006(2)
O2 0.058(6) 0.34(2) 0.115(9) 0.0000 0.016(6) 0.0000
C20 0.100(15) 0.24(3) 0.16(2) 0.0000 0.003(14) 0.0000
C21 0.062(9) 0.079(11) 0.108(14) 0.030(11) -0.027(9) -0.033(9)
C22 0.026(5) 0.047(7) 0.049(6) -0.002(5) -0.004(4) 0.013(5)
C23 0.092(16) 0.077(15) 0.16(2) 0.000(15) -0.022(15) -0.016(13)

loop_
_atom_site_label
_atom_site_type_symbol
_atom_site_thermal_displace_type
_atom_site_fract_x
_atom_site_fract_y
_atom_site_fract_z
_atom_site_occupancy
_atom_site_U_iso_or_equiv
La La Uani 0.17346(3) 0.25000 0.30287(3) 1.000 0.0185(1)
Br1 Br Uani 0.28667(7) 0.25000 0.05456(6) 1.000 0.0329(2)
Br2 Br Uani -0.05905(6) 0.25000 0.46094(6) 1.000 0.0323(2)
O1 O Uani 0.0280(3) 0.15779(15) 0.1949(3) 1.000 0.0264(9)
N1 N Uani 0.3480(3) 0.17658(18) 0.3973(3) 1.000 0.0238(10)
C1 C Uani 0.2958(4) 0.1108(2) 0.4150(4) 1.000 0.0254(12)
C2 C Uani 0.3097(5) 0.0617(2) 0.3201(4) 1.000 0.0274(12)
C3 C Uani 0.2518(5) -0.0004(2) 0.3405(5) 1.000 0.0338(16)
C4 C Uani 0.1836(5) -0.0135(2) 0.4494(5) 1.000 0.0374(16)
C5 C Uani 0.1689(5) 0.0357(2) 0.5401(5) 1.000 0.0365(16)
C6 C Uani 0.2245(5) 0.0982(2) 0.5256(4) 1.000 0.0307(14)
C7 C Uani 0.3874(5) 0.0721(3) 0.1996(4) 1.000 0.0339(16)
C8 C Uani 0.4997(6) 0.0213(3) 0.1907(6) 1.000 0.0482(19)
C9 C Uani 0.2969(5) 0.0663(3) 0.0793(5) 1.000 0.0373(17)
C10 C Uani 0.2154(5) 0.1496(2) 0.6311(5) 1.000 0.0352(14)
C11 C Uani 0.0953(7) 0.1421(3) 0.7140(6) 1.000 0.0517(19)
C12 C Uani 0.3428(7) 0.1513(3) 0.7156(5) 1.000 0.053(2)
C13 C Uani 0.4778(4) 0.1874(2) 0.4196(4) 1.000 0.0297(14)
C14 C Uani 0.5714(5) 0.1306(3) 0.4523(5) 1.000 0.0436(17)
C15 C Uani 0.5357(6) 0.25000 0.4200(7) 1.000 0.036(2)
C16 C Uani -0.0303(6) 0.1616(3) 0.0665(5) 1.000 0.0443(17)
C17 C Uani -0.0770(8) 0.0924(3) 0.0361(5) 1.000 0.059(2)
C18 C Uani -0.0846(8) 0.0577(3) 0.1614(6) 1.000 0.062(2)
C19 C Uani -0.0439(5) 0.1071(2) 0.2616(5) 1.000 0.0343(14)
O2 O Uani 0.6331(10) 0.25000 0.9344(12) 1.000 0.171(8)
C20 C Uani 0.722(2) 0.25000 0.785(3) 1.000 0.167(13)
C21 C Uani 0.6139(17) 0.1830(8) 0.9390(18) 0.500 0.084(7)
C22 C Uani 0.6915(10) 0.1568(6) 0.8437(11) 0.500 0.041(3)
C23 C Uani 0.728(2) 0.1980(10) 0.784(3) 0.500 0.110(10)
H3 H Uiso 0.25978 -0.03428 0.27756 1.000 0.0403
H4 H Uiso 0.14654 -0.05640 0.46232 1.000 0.0446
H5 H Uiso 0.11942 0.02649 0.61425 1.000 0.0434
H7 H Uiso 0.42713 0.11771 0.20231 1.000 0.0403
H8 H Uiso 0.55492 0.02229 0.27019 1.000 0.0721
H8' H Uiso 0.55467 0.03222 0.11765 1.000 0.0721
H8" H Uiso 0.46175 -0.02332 0.17874 1.000 0.0721
H9 H Uiso 0.25952 0.02132 0.07387 1.000 0.0561
H9' H Uiso 0.34864 0.07517 0.00301 1.000 0.0561
H9" H Uiso 0.22438 0.09880 0.08375 1.000 0.0561
H10 H Uiso 0.20744 0.19402 0.58820 1.000 0.0422
H11 H Uiso 0.01417 0.14057 0.65910 1.000 0.0774
H11' H Uiso 0.09079 0.17999 0.77291 1.000 0.0774
H11" H Uiso 0.10326 0.10074 0.76372 1.000 0.0774
H12 H Uiso 0.35906 0.10711 0.75283 1.000 0.0791
H12' H Uiso 0.33286 0.18382 0.78470 1.000 0.0791
H12" H Uiso 0.41805 0.16395 0.66335 1.000 0.0791
H14 H Uiso 0.52143 0.09401 0.49015 1.000 0.0649
H14' H Uiso 0.64073 0.14583 0.51391 1.000 0.0649
H14" H Uiso 0.61284 0.11495 0.37386 1.000 0.0649
H15 H Uiso 0.63024 0.25000 0.42066 1.000 0.0424
H16 H Uiso 0.03658 0.17628 0.00481 1.000 0.0531
H16' H Uiso -0.10590 0.19324 0.06315 1.000 0.0531
H17 H Uiso -0.16559 0.09338 -0.00867 1.000 0.0706
H17' H Uiso -0.01349 0.06953 -0.01966 1.000 0.0706
H18 H Uiso -0.02405 0.01883 0.16452 1.000 0.0747
H18' H Uiso -0.17657 0.04202 0.17479 1.000 0.0747
H19 H Uiso -0.12294 0.12633 0.30208 1.000 0.0413
H19' H Uiso 0.01376 0.08611 0.32908 1.000 0.0413
H20 H Uiso 0.64908 0.25000 0.71899 1.000 0.2001
H20' H Uiso 0.67445 0.25000 0.86660 1.000 0.2001
H21 H Uiso 0.51879 0.17199 0.92234 0.500 0.1005
H21' H Uiso 0.64217 0.16520 1.02427 0.500 0.1005
H22 H Uiso 0.76783 0.13210 0.88308 0.500 0.0486
H22' H Uiso 0.63807 0.12550 0.78962 0.500 0.0486
H23 H Uiso 0.82492 0.18949 0.78282 0.500 0.1324
H23' H Uiso 0.69324 0.18636 0.69703 0.500 0.1324

loop_
_atom_type_symbol
_atom_type_description
_atom_type_scat_dispersion_real
_atom_type_scat_dispersion_imag
_atom_type_scat_source
O O 0.0106 0.0060 'International Tables Vol C Tables 4.2.6.8 and 6.1.1.4'
N N 0.0061 0.0033 'International Tables Vol C Tables 4.2.6.8 and 6.1.1.4'
La La -0.2871 2.4523 'International Tables Vol C Tables 4.2.6.8 and 6.1.1.4'
Br Br -0.2901 2.4595 'International Tables Vol C Tables 4.2.6.8 and 6.1.1.4'
H H 0.0000 0.0000 'International Tables Vol C Tables 4.2.6.8 and 6.1.1.4'
C C 0.0033 0.0016 'International Tables Vol C Tables 4.2.6.8 and 6.1.1.4'

loop_
_geom_angle_atom_site_label_1
_geom_angle_atom_site_label_2
_geom_angle_atom_site_label_3
_geom_angle
_geom_angle_site_symmetry_1
_geom_angle_site_symmetry_3
_geom_angle_publ_flag
Br1 La Br2 149.89(2) . . yes
Br1 La O1 81.01(7) . . yes
Br1 La N1 93.50(7) . . yes
Br1 La O1 81.01(7) . 4_555 yes
Br1 La N1 93.50(7) . 4_555 yes
Br2 La O1 78.07(7) . . yes
Br2 La N1 110.39(7) . . yes
Br2 La O1 78.07(7) . 4_555 yes
Br2 La N1 110.39(7) . 4_555 yes
O1 La N1 97.34(10) . . yes
O1 La O1 91.25(10) . 4_555 yes
O1 La N1 168.99(10) . 4_555 yes
O1 La N1 168.99(10) 4_555 . yes
N1 La N1 73.36(11) . 4_555 yes
O1 La N1 97.34(10) 4_555 4_555 yes
La O1 C16 124.7(3) . . yes
La O1 C19 125.5(3) . . yes
C16 O1 C19 106.8(4) . . yes
C21 O2 C21 163.1(13) . 4_555 yes
C21 O2 H20' 96.00 . . no
C21 O2 H20' 96.00 4_555 . no
La N1 C13 130.4(3) . . yes
C1 N1 C13 119.1(3) . . yes
La N1 C1 110.1(2) . . yes
N1 C1 C2 120.7(4) . . yes
C2 C1 C6 121.1(4) . . no
N1 C1 C6 118.1(4) . . yes
C3 C2 C7 118.6(4) . . no
C1 C2 C7 123.5(4) . . no
C1 C2 C3 117.9(4) . . no
C2 C3 C4 121.4(4) . . no
C3 C4 C5 119.8(4) . . no
C4 C5 C6 121.5(5) . . no
C1 C6 C5 118.3(4) . . no
C1 C6 C10 121.3(4) . . no
C5 C6 C10 120.4(4) . . no
C2 C7 C9 111.1(4) . . no
C8 C7 C9 108.7(4) . . no
C2 C7 C8 111.2(4) . . no
C6 C10 C12 111.3(4) . . no
C6 C10 C11 114.5(4) . . no
C11 C10 C12 110.0(5) . . no
C14 C13 C15 115.3(4) . . no
N1 C13 C15 123.8(4) . . yes
N1 C13 C14 120.9(4) . . yes
C13 C15 C13 130.4(5) . 4_555 no
O1 C16 C17 105.1(4) . . yes
C16 C17 C18 106.0(5) . . no
C17 C18 C19 106.4(5) . . no
O1 C19 C18 105.3(4) . . yes
C4 C3 H3 119.00 . . no
C2 C3 H3 119.00 . . no
C5 C4 H4 120.00 . . no
C3 C4 H4 120.00 . . no
C6 C5 H5 119.00 . . no
C4 C5 H5 119.00 . . no
C8 C7 H7 109.00 . . no
C2 C7 H7 109.00 . . no
C9 C7 H7 109.00 . . no
H8 C8 H8' 109.00 . . no
C7 C8 H8' 110.00 . . no
H8' C8 H8" 109.00 . . no
C7 C8 H8" 110.00 . . no
H8 C8 H8" 109.00 . . no
C7 C8 H8 109.00 . . no
C7 C9 H9 110.00 . . no
H9 C9 H9" 109.00 . . no
H9' C9 H9" 109.00 . . no
C7 C9 H9" 109.00 . . no
C7 C9 H9' 109.00 . . no
H9 C9 H9' 109.00 . . no
C11 C10 H10 107.00 . . no
C6 C10 H10 107.00 . . no
C12 C10 H10 107.00 . . no
H11 C11 H11' 110.00 . . no
C10 C11 H11' 110.00 . . no
H11' C11 H11" 109.00 . . no
C10 C11 H11" 109.00 . . no
H11 C11 H11" 109.00 . . no
C10 C11 H11 109.00 . . no
C10 C12 H12 109.00 . . no
H12 C12 H12" 109.00 . . no
H12' C12 H12" 110.00 . . no
C10 C12 H12" 109.00 . . no
C10 C12 H12' 109.00 . . no
H12 C12 H12' 109.00 . . no
C13 C14 H14' 110.00 . . no
H14 C14 H14" 109.00 . . no
H14' C14 H14" 109.00 . . no
C13 C14 H14 110.00 . . no
C13 C14 H14" 109.00 . . no
H14 C14 H14' 109.00 . . no
C13 C15 H15 115.00 4_555 . no
C13 C15 H15 115.00 . . no
O1 C16 H16 111.00 . . no
O1 C16 H16' 111.00 . . no
C17 C16 H16 111.00 . . no
C17 C16 H16' 111.00 . . no
H16 C16 H16' 109.00 . . no
C16 C17 H17' 111.00 . . no
H17 C17 H17' 109.00 . . no
C18 C17 H17 111.00 . . no
C18 C17 H17' 111.00 . . no
C16 C17 H17 111.00 . . no
C19 C18 H18 110.00 . . no
H18 C18 H18' 109.00 . . no
C17 C18 H18 110.00 . . no
C17 C18 H18' 110.00 . . no
C19 C18 H18' 110.00 . . no
O1 C19 H19 111.00 . . no
O1 C19 H19' 111.00 . . no
C18 C19 H19 111.00 . . no
C18 C19 H19' 111.00 . . no
H19 C19 H19' 109.00 . . no
C23 C20 C23 173(3) . 4_555 no
O2 C21 C22 105.5(13) . . yes
C21 C22 C23 108.9(17) . . no
C20 C23 C22 136(3) . . no
C23 C20 H20 92.00 . . no
C23 C20 H20' 92.00 . . no
H20 C20 H20' 103.00 . . no
C23 C20 H20 92.00 4_555 . no
C23 C20 H20' 92.00 4_555 . no
O2 C21 H21 111.00 . . no
O2 C21 H21' 111.00 . . no
C22 C21 H21 111.00 . . no
C22 C21 H21' 111.00 . . no
H21 C21 H21' 109.00 . . no
C21 C22 H22 110.00 . . no
C21 C22 H22' 110.00 . . no
C23 C22 H22 110.00 . . no
C23 C22 H22' 110.00 . . no
H22 C22 H22' 108.00 . . no
C20 C23 H23 103.00 . . no
C20 C23 H23' 103.00 . . no
C22 C23 H23 103.00 . . no
C22 C23 H23' 103.00 . . no
H23 C23 H23' 105.00 . . no

loop_
_geom_bond_atom_site_label_1
_geom_bond_atom_site_label_2
_geom_bond_distance
_geom_bond_site_symmetry_2
_geom_bond_publ_flag
La Br1 2.8592(9) . yes
La Br2 2.9025(9) . yes
La O1 2.592(3) . yes
La N1 2.470(3) . yes
La O1 2.592(3) 4_555 yes
La N1 2.470(3) 4_555 yes
O1 C16 1.443(6) . yes
O1 C19 1.441(6) . yes
O2 C21 1.361(16) 4_555 yes
O2 C21 1.361(16) . yes
O2 H20' 0.8300 . no
N1 C1 1.436(5) . yes
N1 C13 1.334(5) . yes
C1 C6 1.400(6) . no
C1 C2 1.407(6) . no
C2 C7 1.514(6) . no
C2 C3 1.396(6) . no
C3 C4 1.370(7) . no
C4 C5 1.378(7) . no
C5 C6 1.385(6) . no
C6 C10 1.513(6) . no
C7 C9 1.527(7) . no
C7 C8 1.527(8) . no
C10 C11 1.515(8) . no
C10 C12 1.528(8) . no
C13 C14 1.510(7) . no
C13 C15 1.386(5) . no
C16 C17 1.498(9) . no
C17 C18 1.483(8) . no
C18 C19 1.487(8) . no
C3 H3 0.9500 . no
C4 H4 0.9500 . no
C5 H5 0.9500 . no
C7 H7 1.0000 . no
C8 H8" 0.9800 . no
C8 H8' 0.9800 . no
C8 H8 0.9800 . no
C9 H9" 0.9800 . no
C9 H9 0.9800 . no
C9 H9' 0.9800 . no
C10 H10 1.0000 . no
C11 H11 0.9800 . no
C11 H11' 0.9800 . no
C11 H11" 0.9800 . no
C12 H12" 0.9800 . no
C12 H12 0.9800 . no
C12 H12' 0.9800 . no
C14 H14' 0.9800 . no
C14 H14" 0.9800 . no
C14 H14 0.9800 . no
C15 H15 0.9500 . no
C16 H16 0.9900 . no
C16 H16' 0.9900 . no
C17 H17' 0.9900 . no
C17 H17 0.9900 . no
C18 H18 0.9900 . no
C18 H18' 0.9900 . no
C19 H19 0.9900 . no
C19 H19' 0.9900 . no
C20 C23 1.05(2) . no
C20 C23 1.05(2) 4_555 no
C21 C22 1.39(2) . no
C22 C23 1.11(3) . no
C20 H20 0.9900 . no
C20 H20' 0.9900 . no
C21 H21 0.9900 . no
C21 H21' 0.9900 . no
C22 H22 0.9900 . no
C22 H22' 0.9900 . no
C23 H23 0.9900 . no
C23 H23' 0.9900 . no

loop_
_geom_contact_atom_site_label_1
_geom_contact_atom_site_label_2
_geom_contact_distance
_geom_contact_site_symmetry_2
_geom_contact_publ_flag
La C7 4.325(6) . no
La C9 4.558(6) . no
La C10 3.978(5) . no
La C7 4.325(6) 4_555 no
La C9 4.558(6) 4_555 no
La C10 3.978(5) 4_555 no
La H7 3.8500 . no
La H9" 3.8400 . no
La H10 3.1800 . no
La H7 3.8500 4_555 no
La H9" 3.8400 4_555 no
La H10 3.1800 4_555 no
Br1 O1 3.546(3) . no
Br1 C9 3.701(6) . no
Br1 C16 3.652(6) . no
Br1 C16 3.652(6) 4_555 no
Br1 O1 3.546(3) 4_555 no
Br1 C9 3.701(6) 4_555 no
Br2 O1 3.469(3) 4_555 no
Br2 C19 3.549(5) . no
Br2 O1 3.469(3) . no
Br2 C11 3.710(6) . no
Br2 C11 3.710(6) 4_555 no
Br2 C19 3.549(5) 4_555 no
Br1 H9" 3.1200 . no
Br1 H12' 3.1600 1_554 no
Br1 H16 2.9500 . no
Br1 H16 2.9500 4_555 no
Br1 H9" 3.1200 4_555 no
Br1 H12' 3.1600 4_554 no
Br1 H21 3.1600 1_554 no
Br1 H21 3.1600 4_554 no
Br2 H10 3.1500 . no
Br2 H11 3.0900 . no
Br2 H15 3.1300 1_455 no
Br2 H19 3.0400 . no
Br2 H10 3.1500 4_555 no
Br2 H11 3.0900 4_555 no
Br2 H15 3.1300 4_455 no
Br2 H19 3.0400 4_555 no
O1 Br1 3.546(3) . no
O1 Br2 3.469(3) . no
O1 H9" 2.6100 . no
O2 H23 2.8100 . no
O2 H23' 2.8600 . no
O2 H23 2.8100 4_555 no
O2 H23' 2.8600 4_555 no
N1 N1 2.951(5) 4_555 no
N1 C12 3.354(6) . no
N1 C13 3.034(5) 4_555 no
N1 H7 2.5000 . no
N1 H12" 2.8500 . no
N1 H10 2.5000 . no
C2 C14 3.237(7) . no
C4 C5 3.574(7) 3_556 no
C4 C14 3.531(7) 3_656 no
C5 C4 3.574(7) 3_556 no
C7 C14 3.374(7) . no
C7 C13 3.361(7) . no
C7 La 4.325(6) . no
C8 C14 3.553(8) . no
C9 Br1 3.701(6) . no
C9 La 4.558(6) . no
C10 C13 3.573(7) . no
C10 La 3.978(5) . no
C11 Br2 3.710(6) . no
C12 C13 3.485(7) . no
C12 C21 3.578(19) . no
C12 N1 3.354(6) . no
C13 C10 3.573(7) . no
C13 C12 3.485(7) . no
C13 C7 3.361(7) . no
C14 C8 3.553(8) . no
C14 C7 3.374(7) . no
C14 C2 3.237(7) . no
C14 C4 3.531(7) 3_656 no
C16 C16 3.552(9) 4_555 no
C16 C22 3.572(12) 1_454 no
C17 C22 3.283(13) 1_454 no
C21 C12 3.578(19) . no
C22 C16 3.572(12) 1_656 no
C22 C17 3.283(13) 1_656 no
C1 H14 2.4000 . no
C1 H19' 2.9800 . no
C1 H12" 3.0200 . no
C2 H19' 3.0200 . no
C2 H14 2.8000 . no
C3 H8" 2.7800 . no
C3 H22' 3.0800 3_656 no
C3 H9 2.8100 . no
C3 H19' 2.9600 . no
C4 H19' 2.8900 . no
C5 H11 2.9200 . no
C5 H11" 2.7700 . no
C5 H19' 2.8400 . no
C6 H14 3.0200 . no
C6 H19' 2.9000 . no
C7 H14" 2.9800 . no
C8 H14" 2.8800 . no
C8 H12 2.9900 3_656 no
C8 H3 2.8300 . no
C9 H3 2.9200 . no
C11 H23 2.9900 1_455 no
C11 H5 2.5600 . no
C12 H21 2.7700 . no
C12 H22' 3.0800 . no
C13 H12" 2.6700 . no
C13 H7 2.6900 . no
C14 H12" 2.8100 . no
C14 H8 2.8900 . no
C14 H23' 3.0100 . no
C14 H7 2.9500 . no
C16 H9" 2.8500 . no
C16 H16' 3.0100 4_555 no
C16 H22 2.8000 1_454 no
C17 H22 2.3300 1_454 no
C17 H9" 3.0500 . no
C18 H5 2.9100 3_556 no
C19 H5 3.0900 3_556 no
C20 H21 2.9800 4_555 no
C20 H21 2.9800 . no
C21 H16' 3.0600 1_656 no
C21 H17 2.8900 1_656 no
C21 H20 2.6900 . no
C22 H16' 3.1000 1_656 no
C22 H17 2.4300 1_656 no
C22 H3 2.8200 3_656 no
C22 H8" 3.1000 3_656 no
C23 H14' 3.1000 . no
H3 C9 2.9200 . no
H3 C8 2.8300 . no
H3 C22 2.8200 3_656 no
H3 H8" 2.3200 . no
H3 H9 2.4000 . no
H3 H22' 2.2200 3_656 no
H3 H22 2.5900 3_656 no
H5 H11 2.5700 . no
H5 H11" 2.1700 . no
H5 C11 2.5600 . no
H5 C19 3.0900 3_556 no
H5 C18 2.9100 3_556 no
H7 La 3.8500 . no
H7 C13 2.6900 . no
H7 C14 2.9500 . no
H7 H14" 2.5400 . no
H7 N1 2.5000 . no
H8 H14" 2.2200 . no
H8 C14 2.8900 . no
H8' H9' 2.5100 . no
H8" H9 2.4400 . no
H8" C22 3.1000 3_656 no
H8" H12 2.5500 3_656 no
H8" H22' 2.3100 3_656 no
H8" C3 2.7800 . no
H8" H3 2.3200 . no
H9 H8" 2.4400 . no
H9 C3 2.8100 . no
H9 H3 2.4000 . no
H9 H17 2.5700 3_555 no
H9' H8' 2.5100 . no
H9" Br1 3.1200 . no
H9" La 3.8400 . no
H9" C17 3.0500 . no
H9" O1 2.6100 . no
H9" C16 2.8500 . no
H9" H16 2.5600 . no
H10 La 3.1800 . no
H10 Br2 3.1500 . no
H10 N1 2.5000 . no
H10 H10 2.2500 4_555 no
H11 Br2 3.0900 . no
H11 C5 2.9200 . no
H11 H5 2.5700 . no
H11 H23 2.5300 1_455 no
H11' H12' 2.4300 . no
H11' H16 2.4900 1_556 no
H11" C5 2.7700 . no
H11" H5 2.1700 . no
H11" H12 2.5800 . no
H12 H11" 2.5800 . no
H12 H8" 2.5500 3_656 no
H12 C8 2.9900 3_656 no
H12' H21 2.3300 . no
H12' Br1 3.1600 4_556 no
H12' H11' 2.4300 . no
H12' Br1 3.1600 1_556 no
H12" N1 2.8500 . no
H12" C14 2.8100 . no
H12" C1 3.0200 . no
H12" C13 2.6700 . no
H12" H14 2.5400 . no
H14 C2 2.8000 . no
H14 C6 3.0200 . no
H14 C1 2.4000 . no
H14 H12" 2.5400 . no
H14' H15 2.3100 . no
H14' C23 3.1000 . no
H14' H23' 2.1200 . no
H14" C8 2.8800 . no
H14" H7 2.5400 . no
H14" H8 2.2200 . no
H14" C7 2.9800 . no
H15 H14' 2.3100 . no
H15 Br2 3.1300 4_655 no
H15 Br2 3.1300 1_655 no
H15 H14' 2.3100 4_555 no
H16 H9" 2.5600 . no
H16 H11' 2.4900 1_554 no
H16 Br1 2.9500 . no
H16' C22 3.1000 1_454 no
H16' H22 2.5400 1_454 no
H16' C21 3.0600 1_454 no
H16' H16' 2.2800 4_555 no
H16' C16 3.0100 4_555 no
H17 H21' 2.4400 1_454 no
H17 H22 1.5100 1_454 no
H17 C22 2.4300 1_454 no
H17 C21 2.8900 1_454 no
H17 H9 2.5700 3_555 no
H17' H18 2.3700 3_555 no
H18 H17' 2.3700 3_555 no
H19 Br2 3.0400 . no
H19' C2 3.0200 . no
H19' C3 2.9600 . no
H19' C5 2.8400 . no
H19' C6 2.9000 . no
H19' C4 2.8900 . no
H19' C1 2.9800 . no
H20 C21 2.6900 . no
H20 C21 2.6900 4_555 no
H20' H22 2.5500 . no
H20' H22 2.5500 4_555 no
H21 Br1 3.1600 1_556 no
H21 C12 2.7700 . no
H21 C20 2.9800 . no
H21 H12' 2.3300 . no
H21 Br1 3.1600 4_556 no
H21' H17 2.4400 1_656 no
H22 C16 2.8000 1_656 no
H22 C17 2.3300 1_656 no
H22 H16' 2.5400 1_656 no
H22 H17 1.5100 1_656 no
H22 H20' 2.5500 . no
H22 H3 2.5900 3_656 no
H22' C12 3.0800 . no
H22' C3 3.0800 3_656 no
H22' H3 2.2200 3_656 no
H22' H8" 2.3100 3_656 no
H23 O2 2.8100 . no
H23 C11 2.9900 1_655 no
H23 H11 2.5300 1_655 no
H23' O2 2.8600 . no
H23' C14 3.0100 . no
H23' H14' 2.1200 . no

loop_
_geom_hbond_atom_site_label_D
_geom_hbond_atom_site_label_H
_geom_hbond_atom_site_label_A
_geom_hbond_distance_DH
_geom_hbond_distance_HA
_geom_hbond_distance_DA
_geom_hbond_angle_DHA
_geom_hbond_publ_flag
C7 H7 N1 1.0000 2.5000 2.976(6) 109.00 yes
C10 H10 N1 1.0000 2.5000 2.866(6) 101.00 yes

loop_
_geom_torsion_atom_site_label_1
_geom_torsion_atom_site_label_2
_geom_torsion_atom_site_label_3
_geom_torsion_atom_site_label_4
_geom_torsion
_geom_torsion_site_symmetry_1
_geom_torsion_site_symmetry_4
_geom_torsion_publ_flag
Br1 La O1 C16 -43.7(3) . . no
Br1 La O1 C19 158.5(3) . . no
Br2 La O1 C16 114.5(3) . . no
Br2 La O1 C19 -43.3(3) . . no
N1 La O1 C16 -136.1(3) . . no
N1 La O1 C19 66.1(3) . . no
O1 La O1 C16 37.0(4) 4_555 . no
O1 La O1 C19 -120.8(3) 4_555 . no
Br1 La N1 C1 -105.7(2) . . no
Br1 La N1 C13 66.9(3) . . no
Br2 La N1 C1 55.7(3) . . no
Br2 La N1 C13 -131.8(3) . . no
O1 La N1 C1 -24.3(3) . . no
O1 La N1 C13 148.2(3) . . no
N1 La N1 C1 161.7(3) 4_555 . no
N1 La N1 C13 -25.7(3) 4_555 . no
La O1 C16 C17 167.3(4) . . no
C19 O1 C16 C17 -31.4(5) . . no
La O1 C19 C18 -167.1(4) . . no
C16 O1 C19 C18 31.9(5) . . no
C13 N1 C1 C6 103.6(5) . . no
La N1 C1 C6 -82.9(4) . . no
La N1 C13 C14 -166.9(3) . . no
La N1 C13 C15 15.8(7) . . no
C1 N1 C13 C14 5.1(6) . . no
C1 N1 C13 C15 -172.3(5) . . no
La N1 C1 C2 93.6(4) . . no
C13 N1 C1 C2 -79.9(5) . . no
N1 C1 C2 C3 -177.3(4) . . no
N1 C1 C6 C10 -6.8(6) . . no
C2 C1 C6 C5 0.7(7) . . no
N1 C1 C6 C5 177.1(4) . . no
C6 C1 C2 C3 -0.9(7) . . no
C6 C1 C2 C7 -179.0(4) . . no
N1 C1 C2 C7 4.6(7) . . no
C2 C1 C6 C10 176.8(4) . . no
C7 C2 C3 C4 178.1(5) . . no
C3 C2 C7 C8 -56.8(6) . . no
C1 C2 C3 C4 -0.1(7) . . no
C3 C2 C7 C9 64.3(6) . . no
C1 C2 C7 C9 -117.6(5) . . no
C1 C2 C7 C8 121.3(5) . . no
C2 C3 C4 C5 1.4(8) . . no
C3 C4 C5 C6 -1.6(8) . . no
C4 C5 C6 C1 0.6(7) . . no
C4 C5 C6 C10 -175.5(5) . . no
C5 C6 C10 C11 -27.9(7) . . no
C5 C6 C10 C12 97.6(6) . . no
C1 C6 C10 C11 156.2(5) . . no
C1 C6 C10 C12 -78.3(5) . . no
C14 C13 C15 C13 -165.9(6) . 4_555 no
N1 C13 C15 C13 11.6(10) . 4_555 no
O1 C16 C17 C18 18.5(7) . . no
C16 C17 C18 C19 0.6(8) . . no
C17 C18 C19 O1 -19.5(7) . . no
O2 C21 C22 C23 -10(2) . . no
C21 C22 C23 C20 4(4) . . no
